data_2230692
loop_
_publ_author_name
'Yang, Yunxia'
'Shi, Laipeng'

_publ_section_title
;
 Tetramethylammonium hemi(terephthalate) dihydrate
;
_journal_coeditor_code HG5050
_journal_issue 7
_journal_name_full 'Acta Crystallographica Section E'
_journal_page_first o1767
_journal_paper_doi 10.1107/S1600536811023312
_journal_volume 67
_journal_year 2011
_chemical_formula_iupac '2C4 H12 N +, C8 H4 O4 2-, 4H2 O'
_chemical_formula_moiety '2(C4 H12 N +), C8 H4 O4 2-, 4(H2 O)'
_chemical_formula_sum 'C16 H36 N2 O8'
_chemical_formula_weight 384.46
_chemical_name_systematic
;
Tetramethylammonium hemi(terephthalate) dihydrate
;
_space_group_IT_number 15
_symmetry_cell_setting monoclinic
_symmetry_space_group_name_Hall '-C 2yc'
_symmetry_space_group_name_H-M 'C 1 2/c 1'
_atom_sites_solution_hydrogens geom
_atom_sites_solution_primary direct
_atom_sites_solution_secondary difmap
_audit_creation_method SHELXL-97
_cell_angle_alpha 90.00
_cell_angle_beta 109.6130(10)
_cell_angle_gamma 90.00
_cell_formula_units_Z 4
_cell_length_a 22.0950(4)
_cell_length_b 11.2922(2)
_cell_length_c 9.11010(10)
_cell_measurement_reflns_used 2337
_cell_measurement_temperature 296(2)
_cell_measurement_theta_max 26.4
_cell_measurement_theta_min 2.88
_cell_volume 2141.11(6)
_computing_cell_refinement 'SAINT (Bruker, 2009)'
_computing_data_collection 'APEX2 (Bruker, 2009)'
_computing_data_reduction 'SAINT (Bruker, 2009)'
_computing_molecular_graphics 'SHELXTL (Sheldrick, 2008)'
_computing_publication_material 'SHELXL97 (Sheldrick, 2008) and <i>publCIF</i> (Westrip, 2010)'
_computing_structure_refinement 'SHELXL97 (Sheldrick, 2008)'
_computing_structure_solution 'SHELXS97 (Sheldrick, 2008)'
_diffrn_ambient_temperature 296(2)
_diffrn_measured_fraction_theta_full 0.992
_diffrn_measured_fraction_theta_max 0.992
_diffrn_measurement_device_type 'Bruker APEXII CCD area-detector'
_diffrn_measurement_method '\f and \w'
_diffrn_radiation_monochromator graphite
_diffrn_radiation_source 'fine-focus sealed tube'
_diffrn_radiation_type MoK\a
_diffrn_radiation_wavelength 0.71073
_diffrn_reflns_av_R_equivalents 0.0154
_diffrn_reflns_av_sigmaI/netI 0.0174
_diffrn_reflns_limit_h_max 27
_diffrn_reflns_limit_h_min -15
_diffrn_reflns_limit_k_max 14
_diffrn_reflns_limit_k_min -12
_diffrn_reflns_limit_l_max 11
_diffrn_reflns_limit_l_min -11
_diffrn_reflns_number 6025
_diffrn_reflns_theta_full 26.59
_diffrn_reflns_theta_max 26.59
_diffrn_reflns_theta_min 2.05
_diffrn_standards_number 0
_exptl_absorpt_coefficient_mu 0.094
_exptl_absorpt_correction_T_max 0.9906
_exptl_absorpt_correction_T_min 0.9786
_exptl_absorpt_correction_type multi-scan
_exptl_absorpt_process_details '(SADABS; Bruker, 2009)'
_exptl_crystal_colour colorless
_exptl_crystal_density_diffrn 1.193
_exptl_crystal_density_method 'not measured'
_exptl_crystal_description block
_exptl_crystal_F_000 840
_exptl_crystal_size_max 0.23
_exptl_crystal_size_mid 0.16
_exptl_crystal_size_min 0.10
_refine_diff_density_max 0.191
_refine_diff_density_min -0.236
_refine_ls_extinction_method none
_refine_ls_goodness_of_fit_ref 1.033
_refine_ls_hydrogen_treatment constr
_refine_ls_matrix_type full
_refine_ls_number_parameters 118
_refine_ls_number_reflns 2227
_refine_ls_number_restraints 2
_refine_ls_restrained_S_all 1.033
_refine_ls_R_factor_all 0.0584
_refine_ls_R_factor_gt 0.0466
_refine_ls_shift/su_max 0.000
_refine_ls_shift/su_mean 0.000
_refine_ls_structure_factor_coef Fsqd
_refine_ls_weighting_details 'calc w=1/[\s^2^(Fo^2^)+(0.0762P)^2^+0.7137P] where P=(Fo^2^+2Fc^2^)/3'
_refine_ls_weighting_scheme calc
_refine_ls_wR_factor_gt 0.1292
_refine_ls_wR_factor_ref 0.1395
_reflns_number_gt 1771
_reflns_number_total 2227
_reflns_threshold_expression I>2\s(I)
_cod_data_source_file hg5050.cif
_cod_data_source_block I
_cod_depositor_comments
;

2019-10-14
Z value and formula fixed to values more according to usual
chemical conventions.                 miguel
;
_cod_original_formula_sum 'C8 H18 N O4'
_cod_original_formula_weight 192.23
_cod_original_formula_moiety 'C4 H12 N +, 0.5(C8 H4 O4 2-), 2(H2 O)'
_cod_original_formula_iupac 'C4 H12 N +, 0.5C8 H4 O4 2-, 2H2 O'
_cod_original_formula_units_Z 8
_cod_original_cell_volume 2141.10(6)
_cod_original_sg_symbol_H-M 'C 2/c'
_cod_database_code 2230692
_cod_database_fobs_code 2230692

loop_
_symmetry_equiv_pos_as_xyz
'x, y, z'
'-x, y, -z+1/2'
'x+1/2, y+1/2, z'
'-x+1/2, y+1/2, -z+1/2'
'-x, -y, -z'
'x, -y, z-1/2'
'-x+1/2, -y+1/2, -z'
'x+1/2, -y+1/2, z-1/2'

loop_
_atom_site_type_symbol
_atom_site_label
_atom_site_fract_x
_atom_site_fract_y
_atom_site_fract_z
_atom_site_U_iso_or_equiv
_atom_site_adp_type
_atom_site_calc_flag
_atom_site_refinement_flags
_atom_site_occupancy
_atom_site_symmetry_multiplicity
_atom_site_disorder_assembly
_atom_site_disorder_group
O O1 0.13625(6) 0.07836(11) 0.13458(15) 0.0647(4) Uani d . 1 1 . .
C C1 0.10126(7) 0.16860(14) 0.11158(17) 0.0484(4) Uani d . 1 1 . .
N N1 0.16707(5) 0.69678(10) 0.18126(13) 0.0424(3) Uani d . 1 1 . .
O O1W 0.03390(7) 0.44906(11) -0.09000(15) 0.0711(4) Uani d . 1 1 . .
H H1WA 0.0527 0.3822 -0.0561 0.107 Uiso d RD 1 1 . .
H H1WB -0.0051 0.4402 -0.1035 0.107 Uiso d RD 1 1 . .
O O2 0.10772(6) 0.25714(12) 0.03731(16) 0.0753(4) Uani d . 1 1 . .
C C2 0.04837(6) 0.16903(12) 0.18277(15) 0.0414(3) Uani d . 1 1 . .
O O2W 0.30308(6) 0.52166(12) 0.05088(15) 0.0716(4) Uani d . 1 1 . .
H H2WA 0.3259 0.4825 0.0078 0.107 Uiso d RD 1 1 . .
H H2WB 0.3274 0.5319 0.1455 0.107 Uiso d RD 1 1 . .
C C3 0.02429(8) 0.06406(14) 0.2185(2) 0.0593(4) Uani d . 1 1 . .
H H3A 0.0411 -0.0076 0.1997 0.071 Uiso calc R 1 1 . .
C C4 0.02375(7) 0.27422(12) 0.21607(15) 0.0399(3) Uani d . 1 1 . .
H H4A 0.0392 0.3458 0.1927 0.048 Uiso calc R 1 1 . .
C C5 0.16656(11) 0.58985(19) 0.2752(3) 0.0846(6) Uani d . 1 1 . .
H H5A 0.2052 0.5452 0.2905 0.127 Uiso calc R 1 1 . .
H H5B 0.1299 0.5419 0.2214 0.127 Uiso calc R 1 1 . .
H H5C 0.1642 0.6132 0.3745 0.127 Uiso calc R 1 1 . .
C C6 0.17003(10) 0.66356(19) 0.0258(2) 0.0727(6) Uani d . 1 1 . .
H H6A 0.2087 0.6198 0.0389 0.109 Uiso calc R 1 1 . .
H H6B 0.1698 0.7339 -0.0335 0.109 Uiso calc R 1 1 . .
H H6C 0.1335 0.6155 -0.0283 0.109 Uiso calc R 1 1 . .
C C7 0.22409(10) 0.7706(2) 0.2642(3) 0.0810(6) Uani d . 1 1 . .
H H7A 0.2626 0.7260 0.2777 0.121 Uiso calc R 1 1 . .
H H7B 0.2223 0.7932 0.3642 0.121 Uiso calc R 1 1 . .
H H7C 0.2242 0.8404 0.2040 0.121 Uiso calc R 1 1 . .
C C8 0.10738(8) 0.76601(17) 0.1586(2) 0.0628(5) Uani d . 1 1 . .
H H8A 0.1051 0.7884 0.2583 0.094 Uiso calc R 1 1 . .
H H8B 0.0707 0.7185 0.1041 0.094 Uiso calc R 1 1 . .
H H8C 0.1078 0.8358 0.0989 0.094 Uiso calc R 1 1 . .

loop_
_atom_site_aniso_label
_atom_site_aniso_U_11
_atom_site_aniso_U_22
_atom_site_aniso_U_33
_atom_site_aniso_U_12
_atom_site_aniso_U_13
_atom_site_aniso_U_23
O1 0.0632(7) 0.0710(8) 0.0713(8) 0.0227(6) 0.0374(6) 0.0106(6)
C1 0.0430(8) 0.0600(9) 0.0446(8) 0.0082(7) 0.0177(6) 0.0054(7)
N1 0.0390(6) 0.0414(6) 0.0456(6) 0.0048(5) 0.0126(5) 0.0025(5)
O1W 0.0854(9) 0.0637(8) 0.0681(8) 0.0174(7) 0.0311(7) 0.0150(6)
O2 0.0725(8) 0.0844(9) 0.0881(9) 0.0251(7) 0.0522(7) 0.0361(7)
C2 0.0374(7) 0.0464(8) 0.0395(7) 0.0025(6) 0.0118(6) 0.0016(6)
O2W 0.0567(7) 0.0910(9) 0.0671(8) 0.0201(7) 0.0206(6) -0.0087(7)
C3 0.0581(9) 0.0401(8) 0.0893(12) 0.0052(7) 0.0375(9) -0.0021(8)
C4 0.0432(7) 0.0410(7) 0.0355(6) -0.0016(5) 0.0134(6) 0.0027(5)
C5 0.0846(14) 0.0652(12) 0.1042(16) 0.0117(10) 0.0319(12) 0.0371(11)
C6 0.0670(11) 0.0936(14) 0.0606(10) 0.0172(10) 0.0255(9) -0.0115(10)
C7 0.0596(11) 0.0790(13) 0.0844(14) -0.0132(10) -0.0021(10) -0.0082(11)
C8 0.0541(10) 0.0708(11) 0.0661(10) 0.0205(8) 0.0235(8) 0.0041(8)

loop_
_atom_type_symbol
_atom_type_description
_atom_type_scat_dispersion_real
_atom_type_scat_dispersion_imag
_atom_type_scat_source
C C 0.0033 0.0016 'International Tables Vol C Tables 4.2.6.8 and 6.1.1.4'
H H 0.0000 0.0000 'International Tables Vol C Tables 4.2.6.8 and 6.1.1.4'
N N 0.0061 0.0033 'International Tables Vol C Tables 4.2.6.8 and 6.1.1.4'
O O 0.0106 0.0060 'International Tables Vol C Tables 4.2.6.8 and 6.1.1.4'

loop_
_geom_angle_atom_site_label_1
_geom_angle_atom_site_label_2
_geom_angle_atom_site_label_3
_geom_angle_site_symmetry_1
_geom_angle_site_symmetry_3
_geom_angle
_geom_angle_publ_flag
O2 C1 O1 . . 124.64(14) ?
O2 C1 C2 . . 118.47(13) ?
O1 C1 C2 . . 116.88(13) ?
C5 N1 C8 . . 109.28(14) ?
C5 N1 C6 . . 110.81(16) ?
C8 N1 C6 . . 108.73(13) ?
C5 N1 C7 . . 109.44(15) ?
C8 N1 C7 . . 109.64(14) ?
C6 N1 C7 . . 108.92(15) ?
H1WA O1W H1WB . . 107.2 ?
C4 C2 C3 . . 118.33(13) ?
C4 C2 C1 . . 120.92(12) ?
C3 C2 C1 . . 120.75(13) ?
H2WA O2W H2WB . . 105.3 ?
C3 C3 C2 2 . 120.92(8) ?
C3 C3 H3A 2 . 119.5 ?
C2 C3 H3A . . 119.5 ?
C2 C4 C4 . 2 120.73(8) ?
C2 C4 H4A . . 119.6 ?
C4 C4 H4A 2 . 119.6 ?
N1 C5 H5A . . 109.5 ?
N1 C5 H5B . . 109.5 ?
H5A C5 H5B . . 109.5 ?
N1 C5 H5C . . 109.5 ?
H5A C5 H5C . . 109.5 ?
H5B C5 H5C . . 109.5 ?
N1 C6 H6A . . 109.5 ?
N1 C6 H6B . . 109.5 ?
H6A C6 H6B . . 109.5 ?
N1 C6 H6C . . 109.5 ?
H6A C6 H6C . . 109.5 ?
H6B C6 H6C . . 109.5 ?
N1 C7 H7A . . 109.5 ?
N1 C7 H7B . . 109.5 ?
H7A C7 H7B . . 109.5 ?
N1 C7 H7C . . 109.5 ?
H7A C7 H7C . . 109.5 ?
H7B C7 H7C . . 109.5 ?
N1 C8 H8A . . 109.5 ?
N1 C8 H8B . . 109.5 ?
H8A C8 H8B . . 109.5 ?
N1 C8 H8C . . 109.5 ?
H8A C8 H8C . . 109.5 ?
H8B C8 H8C . . 109.5 ?

loop_
_geom_bond_atom_site_label_1
_geom_bond_atom_site_label_2
_geom_bond_site_symmetry_2
_geom_bond_distance
_geom_bond_publ_flag
O1 C1 . 1.2534(18) ?
C1 O2 . 1.2420(19) ?
C1 C2 . 1.5151(19) ?
N1 C5 . 1.482(2) ?
N1 C8 . 1.4867(18) ?
N1 C6 . 1.487(2) ?
N1 C7 . 1.488(2) ?
O1W H1WA . 0.8668 ?
O1W H1WB . 0.8351 ?
C2 C4 . 1.3818(19) ?
C2 C3 . 1.382(2) ?
O2W H2WA . 0.8580 ?
O2W H2WB . 0.8570 ?
C3 C3 2 1.377(3) ?
C3 H3A . 0.9300 ?
C4 C4 2 1.385(3) ?
C4 H4A . 0.9300 ?
C5 H5A . 0.9600 ?
C5 H5B . 0.9600 ?
C5 H5C . 0.9600 ?
C6 H6A . 0.9600 ?
C6 H6B . 0.9600 ?
C6 H6C . 0.9600 ?
C7 H7A . 0.9600 ?
C7 H7B . 0.9600 ?
C7 H7C . 0.9600 ?
C8 H8A . 0.9600 ?
C8 H8B . 0.9600 ?
C8 H8C . 0.9600 ?

loop_
_geom_hbond_atom_site_label_D
_geom_hbond_atom_site_label_H
_geom_hbond_atom_site_label_A
_geom_hbond_site_symmetry_A
_geom_hbond_distance_DH
_geom_hbond_distance_HA
_geom_hbond_distance_DA
_geom_hbond_angle_DHA
O1W H1WA O2 . 0.87 1.87 2.7262(17) 168
O1W H1WB O1W 5_565 0.84 2.41 2.812(2) 110
O2W H2WA O1 7 0.86 1.89 2.7291(15) 164
O2W H2WB O1 4 0.86 1.96 2.7999(18) 165
